data_1536855
loop_
_publ_author_name
'Zabel, M.'
'Range, K.J.'

_publ_section_title
;
 Struktur und Phasenumwandlugen von Tl2 Fe3 S4
;
_journal_name_full 'Revue de Chimie Minerale'
_journal_page_first 561
_journal_page_last 568
_journal_volume 17
_journal_year 1980
_chemical_formula_sum 'Fe3 S4 Tl2'
_chemical_name_systematic 'Tl2 Fe3 S4'
_space_group_IT_number 72
_symmetry_space_group_name_Hall '-I 2 2c'
_symmetry_space_group_name_H-M 'I b a m'
_cell_angle_alpha 90
_cell_angle_beta 90
_cell_angle_gamma 90
_cell_formula_units_Z 4
_cell_length_a 5.397
_cell_length_b 10.587
_cell_length_c 13.313
_cell_volume 760.679
_citation_journal_id_ASTM RVCMA8
_cod_data_source_file Zabel_RVCMA8_1980_1731.cif
_cod_data_source_block Fe3S4Tl2
_cod_original_cell_volume 760.6786
_cod_database_code 1536855

loop_
_symmetry_equiv_pos_as_xyz
x,y,z
-x,-y,z
x,-y,-z+1/2
-x,y,-z+1/2
-x,-y,-z
x,y,-z
-x,y,z-1/2
x,-y,z-1/2
x+1/2,y+1/2,z+1/2
-x+1/2,-y+1/2,z+1/2
x+1/2,-y+1/2,-z+1
-x+1/2,y+1/2,-z+1
-x+1/2,-y+1/2,-z+1/2
x+1/2,y+1/2,-z+1/2
-x+1/2,y+1/2,z
x+1/2,-y+1/2,z

loop_
_atom_site_label
_atom_site_type_symbol
_atom_site_fract_x
_atom_site_fract_y
_atom_site_fract_z
_atom_site_occupancy
_atom_site_U_iso_or_equiv
Tl1 Tl+1 0.243 0.123 0 1 0.0
S1 S-2 0.264 0.128 0.347 1 0.0
Fe1 Fe+2 0 0.234 0.25 1 0.0
Fe2 Fe+2 0.5 0 0.25 1 0.0
